data_4063667
loop_
_publ_author_name
'Fischer, Reinald'
'Langer, Jens'
'Krieck, Sven'
'G\"orls, Helmar'
'Westerhausen, Matthias'

_publ_section_title
;
 Coordination Behavior of Calcocene and Its Use as a Synthon for
 Heteroleptic Organocalcium Compounds
;
_journal_issue 6
_journal_name_full Organometallics
_journal_page_first 1359
_journal_paper_doi 10.1021/om100806f
_journal_volume 30
_journal_year 2011
_chemical_formula_moiety 'C18 H28 Ca O4'
_chemical_formula_sum 'C18 H28 Ca O4'
_chemical_formula_weight 348.48
_space_group_IT_number 14
_symmetry_cell_setting monoclinic
_symmetry_space_group_name_Hall '-P 2yn'
_symmetry_space_group_name_H-M 'P 1 21/n 1'
_atom_sites_solution_hydrogens geom
_atom_sites_solution_primary direct
_atom_sites_solution_secondary difmap
_audit_creation_method SHELXL-97
_cell_angle_alpha 90.00
_cell_angle_beta 105.018(3)
_cell_angle_gamma 90.00
_cell_formula_units_Z 4
_cell_length_a 9.3312(3)
_cell_length_b 13.9775(8)
_cell_length_c 14.7253(7)
_cell_measurement_reflns_used 12945
_cell_measurement_temperature 183(2)
_cell_measurement_theta_max 27.50
_cell_measurement_theta_min 2.91
_cell_volume 1854.98(15)
_computing_cell_refinement DENZO
_computing_data_collection COLLECT
_computing_data_reduction DENZO
_computing_molecular_graphics SHELXTL/PC
_computing_publication_material SHELXL-97
_computing_structure_refinement 'SHELXL-97 (Sheldrick, 2008)'
_computing_structure_solution 'SHELXS-97 (Sheldrick, 2008)'
_diffrn_ambient_temperature 183(2)
_diffrn_measured_fraction_theta_full 0.995
_diffrn_measured_fraction_theta_max 0.995
_diffrn_measurement_device_type KappaCCD
_diffrn_measurement_method 'phi- + omega-scan'
_diffrn_radiation_monochromator graphite
_diffrn_radiation_source 'fine-focus sealed tube'
_diffrn_radiation_type MoK\a
_diffrn_radiation_wavelength 0.71073
_diffrn_reflns_av_R_equivalents 0.0662
_diffrn_reflns_av_sigmaI/netI 0.0768
_diffrn_reflns_limit_h_max 11
_diffrn_reflns_limit_h_min -12
_diffrn_reflns_limit_k_max 18
_diffrn_reflns_limit_k_min -15
_diffrn_reflns_limit_l_max 17
_diffrn_reflns_limit_l_min -19
_diffrn_reflns_number 12945
_diffrn_reflns_theta_full 27.50
_diffrn_reflns_theta_max 27.50
_diffrn_reflns_theta_min 2.91
_exptl_absorpt_coefficient_mu 0.355
_exptl_absorpt_correction_type none
_exptl_crystal_colour colourless
_exptl_crystal_density_diffrn 1.248
_exptl_crystal_density_method 'not measured'
_exptl_crystal_description prism
_exptl_crystal_F_000 752
_exptl_crystal_size_max 0.06
_exptl_crystal_size_mid 0.06
_exptl_crystal_size_min 0.05
_refine_diff_density_max 0.241
_refine_diff_density_min -0.329
_refine_diff_density_rms 0.061
_refine_ls_extinction_method none
_refine_ls_goodness_of_fit_ref 0.960
_refine_ls_hydrogen_treatment refall
_refine_ls_matrix_type full
_refine_ls_number_parameters 320
_refine_ls_number_reflns 4236
_refine_ls_number_restraints 0
_refine_ls_restrained_S_all 0.960
_refine_ls_R_factor_all 0.0842
_refine_ls_R_factor_gt 0.0426
_refine_ls_shift/su_max 0.001
_refine_ls_shift/su_mean 0.000
_refine_ls_structure_factor_coef Fsqd
_refine_ls_weighting_details 'calc w=1/[\s^2^(Fo^2^)+(0.0471P)^2^+0.0000P] where P=(Fo^2^+2Fc^2^)/3'
_refine_ls_weighting_scheme calc
_refine_ls_wR_factor_gt 0.0828
_refine_ls_wR_factor_ref 0.0971
_reflns_number_gt 2803
_reflns_number_total 4236
_reflns_threshold_expression >2sigma(I)
_cod_data_source_file om100806f_si_001.cif
_cod_data_source_block FO4006
_cod_original_sg_symbol_H-M 'P 21/n'
_cod_database_code 4063667

loop_
_symmetry_equiv_pos_as_xyz
'x, y, z'
'-x+1/2, y+1/2, -z+1/2'
'-x, -y, -z'
'x-1/2, -y-1/2, z-1/2'

loop_
_atom_site_label
_atom_site_type_symbol
_atom_site_fract_x
_atom_site_fract_y
_atom_site_fract_z
_atom_site_U_iso_or_equiv
_atom_site_adp_type
_atom_site_occupancy
_atom_site_symmetry_multiplicity
_atom_site_calc_flag
Ca1 Ca 0.91635(4) 0.09318(3) 0.70890(3) 0.01818(12) Uani 1 1 d
O1 O 1.09835(12) 0.20419(10) 0.65861(9) 0.0227(3) Uani 1 1 d
O2 O 1.02063(13) 0.21867(10) 0.82347(9) 0.0236(3) Uani 1 1 d
O3 O 0.81311(13) 0.09641(10) 0.84765(9) 0.0242(3) Uani 1 1 d
O4 O 0.58770(13) 0.10035(11) 0.96367(9) 0.0267(3) Uani 1 1 d
C1 C 1.1806(2) 0.17945(19) 0.59218(17) 0.0310(5) Uani 1 1 d
H1A H 1.111(2) 0.1374(18) 0.5411(17) 0.042(6) Uiso 1 1 d
H1B H 1.208(2) 0.237(2) 0.5651(17) 0.048(7) Uiso 1 1 d
H1C H 1.271(2) 0.1429(17) 0.6249(15) 0.033(6) Uiso 1 1 d
C2 C 1.1835(2) 0.26378(18) 0.73171(15) 0.0290(5) Uani 1 1 d
H2A H 1.227(2) 0.3209(18) 0.7055(15) 0.041(6) Uiso 1 1 d
H2B H 1.269(2) 0.2230(17) 0.7718(15) 0.035(6) Uiso 1 1 d
C3 C 1.0821(2) 0.30001(16) 0.78767(16) 0.0286(5) Uani 1 1 d
H3A H 1.136(2) 0.3377(17) 0.8391(15) 0.031(6) Uiso 1 1 d
H3B H 0.998(2) 0.3407(16) 0.7468(14) 0.027(5) Uiso 1 1 d
C4 C 0.9362(2) 0.24332(17) 0.88955(16) 0.0285(5) Uani 1 1 d
H4A H 0.849(2) 0.2812(17) 0.8508(16) 0.039(6) Uiso 1 1 d
H4B H 0.993(2) 0.2826(16) 0.9380(15) 0.028(5) Uiso 1 1 d
C5 C 0.8935(2) 0.15199(17) 0.92711(15) 0.0283(5) Uani 1 1 d
H5A H 0.983(2) 0.1152(15) 0.9607(14) 0.027(6) Uiso 1 1 d
H5B H 0.831(2) 0.1635(16) 0.9688(14) 0.030(6) Uiso 1 1 d
C6 C 0.7244(2) 0.02026(17) 0.86906(17) 0.0271(5) Uani 1 1 d
H6B H 0.778(2) -0.0123(16) 0.9287(15) 0.031(6) Uiso 1 1 d
H6A H 0.7098(19) -0.0276(16) 0.8162(15) 0.027(5) Uiso 1 1 d
C7 C 0.5748(2) 0.05395(18) 0.87643(15) 0.0268(5) Uani 1 1 d
H7B H 0.530(2) 0.0989(15) 0.8247(15) 0.026(5) Uiso 1 1 d
H7A H 0.514(2) -0.0012(17) 0.8716(14) 0.028(6) Uiso 1 1 d
C8 C 0.4510(2) 0.1416(2) 0.96875(18) 0.0323(6) Uani 1 1 d
H8C H 0.375(2) 0.0930(17) 0.9572(15) 0.030(6) Uiso 1 1 d
H8B H 0.422(2) 0.1959(18) 0.9193(17) 0.044(7) Uiso 1 1 d
H8A H 0.465(2) 0.1669(17) 1.0315(16) 0.032(6) Uiso 1 1 d
C9 C 1.0839(2) -0.04568(16) 0.65991(16) 0.0261(5) Uani 1 1 d
H9 H 1.099(2) -0.0380(16) 0.5989(16) 0.033(6) Uiso 1 1 d
C10 C 0.9719(2) -0.09776(16) 0.68482(16) 0.0283(5) Uani 1 1 d
H10 H 0.899(2) -0.1309(17) 0.6449(16) 0.037(6) Uiso 1 1 d
C11 C 0.9915(2) -0.08956(16) 0.78167(16) 0.0293(5) Uani 1 1 d
H11 H 0.932(2) -0.1214(16) 0.8157(16) 0.037(6) Uiso 1 1 d
C12 C 1.1170(2) -0.03179(16) 0.81771(16) 0.0277(5) Uani 1 1 d
H12 H 1.158(2) -0.0167(19) 0.8824(18) 0.053(7) Uiso 1 1 d
C13 C 1.1739(2) -0.00557(16) 0.74206(15) 0.0269(5) Uani 1 1 d
H13 H 1.258(2) 0.0323(17) 0.7463(14) 0.031(6) Uiso 1 1 d
C14 C 0.6192(2) 0.07777(17) 0.61258(15) 0.0283(5) Uani 1 1 d
H14 H 0.565(2) 0.0305(16) 0.6311(14) 0.028(6) Uiso 1 1 d
C15 C 0.6359(2) 0.17261(16) 0.64462(15) 0.0256(5) Uani 1 1 d
H15 H 0.591(2) 0.2004(17) 0.6871(15) 0.035(6) Uiso 1 1 d
C16 C 0.7288(2) 0.22006(16) 0.59835(14) 0.0235(5) Uani 1 1 d
H16 H 0.7540(18) 0.2872(15) 0.6080(13) 0.016(5) Uiso 1 1 d
C17 C 0.7697(2) 0.15424(16) 0.53713(14) 0.0251(5) Uani 1 1 d
H17 H 0.830(2) 0.1682(17) 0.4945(15) 0.038(6) Uiso 1 1 d
C18 C 0.7016(2) 0.06676(17) 0.54558(15) 0.0276(5) Uani 1 1 d
H18 H 0.7050(19) 0.0108(16) 0.5103(14) 0.024(5) Uiso 1 1 d

loop_
_atom_site_aniso_label
_atom_site_aniso_U_11
_atom_site_aniso_U_22
_atom_site_aniso_U_33
_atom_site_aniso_U_23
_atom_site_aniso_U_13
_atom_site_aniso_U_12
Ca1 0.01715(19) 0.0169(2) 0.0201(2) -0.00173(18) 0.00416(14) 0.00022(15)
O1 0.0219(6) 0.0219(8) 0.0244(8) -0.0005(6) 0.0061(5) -0.0028(6)
O2 0.0235(6) 0.0222(8) 0.0257(8) -0.0041(6) 0.0077(6) -0.0044(6)
O3 0.0239(7) 0.0262(9) 0.0239(8) -0.0067(7) 0.0084(5) -0.0065(6)
O4 0.0214(7) 0.0355(10) 0.0238(8) -0.0064(7) 0.0069(6) -0.0011(6)
C1 0.0309(12) 0.0312(15) 0.0348(14) 0.0061(11) 0.0158(10) -0.0003(10)
C2 0.0263(10) 0.0293(14) 0.0296(12) 0.0005(10) 0.0039(9) -0.0121(9)
C3 0.0339(11) 0.0208(13) 0.0286(13) -0.0041(10) 0.0040(9) -0.0083(10)
C4 0.0234(10) 0.0346(14) 0.0280(13) -0.0138(11) 0.0076(9) -0.0047(10)
C5 0.0232(10) 0.0410(15) 0.0212(12) -0.0096(10) 0.0063(9) -0.0059(9)
C6 0.0274(10) 0.0262(13) 0.0303(13) -0.0038(11) 0.0121(9) -0.0055(9)
C7 0.0262(11) 0.0314(14) 0.0242(12) -0.0039(10) 0.0089(9) -0.0058(10)
C8 0.0257(11) 0.0395(16) 0.0338(15) -0.0074(12) 0.0113(10) 0.0009(10)
C9 0.0290(10) 0.0239(13) 0.0282(13) 0.0021(10) 0.0124(9) 0.0067(9)
C10 0.0263(11) 0.0182(12) 0.0387(14) -0.0061(10) 0.0055(9) 0.0006(9)
C11 0.0312(11) 0.0214(12) 0.0410(14) 0.0076(11) 0.0198(10) 0.0036(9)
C12 0.0343(11) 0.0203(13) 0.0254(13) 0.0019(10) 0.0020(9) 0.0094(9)
C13 0.0183(9) 0.0202(12) 0.0408(13) 0.0033(10) 0.0051(9) 0.0027(8)
C14 0.0190(10) 0.0296(15) 0.0331(13) 0.0015(10) 0.0009(8) -0.0031(9)
C15 0.0185(9) 0.0302(14) 0.0277(12) -0.0015(10) 0.0051(8) 0.0062(9)
C16 0.0217(9) 0.0197(13) 0.0264(12) -0.0006(9) 0.0017(8) 0.0036(8)
C17 0.0214(10) 0.0310(14) 0.0213(11) -0.0001(9) 0.0025(8) 0.0036(9)
C18 0.0239(10) 0.0258(14) 0.0277(13) -0.0074(10) -0.0027(9) 0.0023(9)

loop_
_atom_type_symbol
_atom_type_description
_atom_type_scat_dispersion_real
_atom_type_scat_dispersion_imag
_atom_type_scat_source
C C 0.0033 0.0016 'International Tables Vol C Tables 4.2.6.8 and 6.1.1.4'
H H 0.0000 0.0000 'International Tables Vol C Tables 4.2.6.8 and 6.1.1.4'
O O 0.0106 0.0060 'International Tables Vol C Tables 4.2.6.8 and 6.1.1.4'
Ca Ca 0.2262 0.3064 'International Tables Vol C Tables 4.2.6.8 and 6.1.1.4'

loop_
_geom_angle_atom_site_label_1
_geom_angle_atom_site_label_2
_geom_angle_atom_site_label_3
_geom_angle
O2 Ca1 O3 65.74(4)
O2 Ca1 O1 65.73(4)
O3 Ca1 O1 131.32(5)
O2 Ca1 C17 115.80(6)
O3 Ca1 C17 124.04(5)
O1 Ca1 C17 75.39(5)
O2 Ca1 C9 122.87(5)
O3 Ca1 C9 127.50(6)
O1 Ca1 C9 83.38(6)
C17 Ca1 C9 99.53(7)
O2 Ca1 C13 93.73(6)
O3 Ca1 C13 112.22(6)
O1 Ca1 C13 74.64(5)
C17 Ca1 C13 123.00(6)
C9 Ca1 C13 29.98(6)
O2 Ca1 C16 91.40(6)
O3 Ca1 C16 98.90(5)
O1 Ca1 C16 78.62(5)
C17 Ca1 C16 30.22(6)
C9 Ca1 C16 129.47(6)
C13 Ca1 C16 147.75(6)
O2 Ca1 C18 140.63(6)
O3 Ca1 C18 112.10(5)
O1 Ca1 C18 102.64(6)
C17 Ca1 C18 29.94(7)
C9 Ca1 C18 90.63(7)
C13 Ca1 C18 120.38(7)
C16 Ca1 C18 49.31(7)
O2 Ca1 C12 87.97(6)
O3 Ca1 C12 83.26(6)
O1 Ca1 C12 98.71(5)
C17 Ca1 C12 148.70(7)
C9 Ca1 C12 49.20(7)
C13 Ca1 C12 29.75(6)
C16 Ca1 C12 177.28(6)
C18 Ca1 C12 131.40(7)
O2 Ca1 C10 136.53(6)
O3 Ca1 C10 104.47(6)
O1 Ca1 C10 112.97(5)
C17 Ca1 C10 104.67(7)
C9 Ca1 C10 29.64(6)
C13 Ca1 C10 48.83(6)
C16 Ca1 C10 131.89(7)
C18 Ca1 C10 82.83(7)
C12 Ca1 C10 48.59(7)
O2 Ca1 C15 96.86(6)
O3 Ca1 C15 74.92(5)
O1 Ca1 C15 107.34(5)
C17 Ca1 C15 49.13(6)
C9 Ca1 C15 139.08(7)
C13 Ca1 C15 169.06(7)
C16 Ca1 C15 29.53(6)
C18 Ca1 C15 48.75(6)
C12 Ca1 C15 153.19(6)
C10 Ca1 C15 122.37(7)
O2 Ca1 C14 124.92(6)
O3 Ca1 C14 82.67(6)
O1 Ca1 C14 123.46(6)
C17 Ca1 C14 49.12(6)
C9 Ca1 C14 112.20(7)
C13 Ca1 C14 140.89(7)
C16 Ca1 C14 48.82(7)
C18 Ca1 C14 29.62(6)
C12 Ca1 C14 133.41(7)
C10 Ca1 C14 93.17(7)
C15 Ca1 C14 29.27(6)
C2 O1 C1 111.30(15)
C2 O1 Ca1 114.75(11)
C1 O1 Ca1 124.50(13)
C3 O2 C4 113.50(16)
C3 O2 Ca1 116.05(12)
C4 O2 Ca1 116.48(11)
C6 O3 C5 115.49(15)
C6 O3 Ca1 122.60(12)
C5 O3 Ca1 116.60(10)
C7 O4 C8 111.57(16)
O1 C1 H1A 106.7(12)
O1 C1 H1B 108.9(14)
H1A C1 H1B 110.9(19)
O1 C1 H1C 109.2(12)
H1A C1 H1C 110.6(18)
H1B C1 H1C 110.5(18)
O1 C2 C3 107.74(15)
O1 C2 H2A 111.8(13)
C3 C2 H2A 108.5(13)
O1 C2 H2B 107.8(13)
C3 C2 H2B 112.0(11)
H2A C2 H2B 109.1(17)
O2 C3 C2 107.74(18)
O2 C3 H3A 108.8(13)
C2 C3 H3A 110.5(12)
O2 C3 H3B 109.6(11)
C2 C3 H3B 111.2(11)
H3A C3 H3B 108.9(18)
O2 C4 C5 106.97(17)
O2 C4 H4A 104.1(12)
C5 C4 H4A 113.8(12)
O2 C4 H4B 110.3(11)
C5 C4 H4B 111.8(13)
H4A C4 H4B 109.6(18)
O3 C5 C4 107.10(17)
O3 C5 H5A 108.5(12)
C4 C5 H5A 110.8(12)
O3 C5 H5B 109.4(13)
C4 C5 H5B 111.0(13)
H5A C5 H5B 109.9(17)
O3 C6 C7 112.54(19)
O3 C6 H6B 110.3(12)
C7 C6 H6B 109.9(11)
O3 C6 H6A 107.1(11)
C7 C6 H6A 108.7(10)
H6B C6 H6A 108.2(18)
O4 C7 C6 110.29(17)
O4 C7 H7B 109.0(12)
C6 C7 H7B 110.9(11)
O4 C7 H7A 110.3(12)
C6 C7 H7A 107.0(12)
H7B C7 H7A 109.3(16)
O4 C8 H8C 109.4(13)
O4 C8 H8B 109.8(12)
H8C C8 H8B 110.0(17)
O4 C8 H8A 107.1(12)
H8C C8 H8A 110.0(17)
H8B C8 H8A 110.4(19)
C10 C9 C13 107.70(19)
C10 C9 Ca1 77.33(12)
C13 C9 Ca1 74.99(12)
C10 C9 H9 127.7(13)
C13 C9 H9 124.6(13)
Ca1 C9 H9 114.1(13)
C11 C10 C9 108.4(2)
C11 C10 Ca1 76.61(13)
C9 C10 Ca1 73.03(13)
C11 C10 H10 125.7(14)
C9 C10 H10 125.9(14)
Ca1 C10 H10 116.3(15)
C10 C11 C12 107.98(19)
C10 C11 Ca1 74.27(13)
C12 C11 Ca1 73.82(13)
C10 C11 H11 124.2(14)
C12 C11 H11 127.7(14)
Ca1 C11 H11 120.6(13)
C13 C12 C11 107.4(2)
C13 C12 Ca1 73.26(12)
C11 C12 Ca1 76.73(12)
C13 C12 H12 126.9(14)
C11 C12 H12 125.6(14)
Ca1 C12 H12 118.5(15)
C9 C13 C12 108.44(18)
C9 C13 Ca1 75.04(11)
C12 C13 Ca1 77.00(11)
C9 C13 H13 126.2(13)
C12 C13 H13 125.4(13)
Ca1 C13 H13 114.6(13)
C15 C14 C18 107.8(2)
C15 C14 Ca1 75.26(11)
C18 C14 Ca1 73.26(11)
C15 C14 H14 127.0(13)
C18 C14 H14 125.2(13)
Ca1 C14 H14 117.5(12)
C14 C15 C16 108.23(19)
C14 C15 Ca1 75.47(11)
C16 C15 Ca1 72.99(10)
C14 C15 H15 126.5(14)
C16 C15 H15 125.3(14)
Ca1 C15 H15 119.5(13)
C15 C16 C17 107.9(2)
C15 C16 Ca1 77.47(12)
C17 C16 Ca1 73.60(11)
C15 C16 H16 123.0(10)
C17 C16 H16 129.1(10)
Ca1 C16 H16 116.8(11)
C18 C17 C16 108.01(18)
C18 C17 Ca1 76.73(12)
C16 C17 Ca1 76.17(11)
C18 C17 H17 126.1(14)
C16 C17 H17 125.8(14)
Ca1 C17 H17 115.9(13)
C17 C18 C14 108.1(2)
C17 C18 Ca1 73.33(11)
C14 C18 Ca1 77.12(11)
C17 C18 H18 126.5(12)
C14 C18 H18 125.4(12)
Ca1 C18 H18 118.4(12)

loop_
_geom_bond_atom_site_label_1
_geom_bond_atom_site_label_2
_geom_bond_distance
Ca1 O2 2.4533(14)
Ca1 O3 2.4749(13)
Ca1 O1 2.5479(13)
Ca1 C17 2.684(2)
Ca1 C9 2.705(2)
Ca1 C13 2.7041(19)
Ca1 C16 2.717(2)
Ca1 C18 2.727(2)
Ca1 C12 2.751(2)
Ca1 C10 2.759(2)
Ca1 C15 2.7734(19)
Ca1 C14 2.7761(19)
O1 C2 1.429(2)
O1 C1 1.433(2)
O2 C3 1.434(2)
O2 C4 1.443(2)
O3 C6 1.433(2)
O3 C5 1.442(2)
O4 C7 1.416(2)
O4 C8 1.420(2)
C1 H1A 1.04(2)
C1 H1B 0.96(3)
C1 H1C 1.00(2)
C2 C3 1.495(3)
C2 H2A 1.02(2)
C2 H2B 1.03(2)
C3 H3A 0.95(2)
C3 H3B 1.03(2)
C4 C5 1.486(3)
C4 H4A 1.01(2)
C4 H4B 0.95(2)
C5 H5A 1.00(2)
C5 H5B 0.965(19)
C6 C7 1.504(3)
C6 H6B 1.00(2)
C6 H6A 1.01(2)
C7 H7B 0.99(2)
C7 H7A 0.95(2)
C8 H8C 0.96(2)
C8 H8B 1.04(3)
C8 H8A 0.97(2)
C9 C10 1.398(3)
C9 C13 1.399(3)
C9 H9 0.95(2)
C10 C11 1.395(3)
C10 H10 0.91(2)
C11 C12 1.408(3)
C11 H11 0.95(2)
C12 C13 1.401(3)
C12 H12 0.95(2)
C13 H13 0.94(2)
C14 C15 1.402(3)
C14 C18 1.407(3)
C14 H14 0.92(2)
C15 C16 1.400(3)
C15 H15 0.92(2)
C16 C17 1.408(3)
C16 H16 0.97(2)
C17 C18 1.398(3)
C17 H17 0.97(2)
C18 H18 0.94(2)
